data_7033416
loop_
_publ_author_name
'Lin, Yu-Mei'
'Guan, Zong-Jie'
'Liu, Kuan-Guan'
'Jiang, Zhan-Guo'
'Wang, Quan-Ming'

_publ_section_title
;
 Assembly of silver alkynyl compounds with various nuclearities.
;
_journal_issue 5
_journal_name_full 'Dalton transactions (Cambridge, England : 2003)'
_journal_page_first 2439
_journal_page_last 2446
_journal_paper_doi 10.1039/c4dt03394a
_journal_volume 44
_journal_year 2015
_chemical_formula_moiety 'C32 H25 Ag4 F9 N4 O6'
_chemical_formula_sum 'C32 H25 Ag4 F9 N4 O6'
_chemical_formula_weight 1164.04
_chemical_name_systematic
; 
 ? 
;
_space_group_IT_number 2
_symmetry_cell_setting triclinic
_symmetry_space_group_name_Hall '-P 1'
_symmetry_space_group_name_H-M 'P -1'
_atom_sites_solution_hydrogens geom
_atom_sites_solution_primary direct
_atom_sites_solution_secondary difmap
_audit_creation_method SHELXL-97
_audit_update_record
;
2014-11-03 deposited with the CCDC.
2014-12-17 downloaded from the CCDC.
;
_cell_angle_alpha 97.256(5)
_cell_angle_beta 91.880(5)
_cell_angle_gamma 102.055(5)
_cell_formula_units_Z 2
_cell_length_a 8.2836(4)
_cell_length_b 13.1097(8)
_cell_length_c 17.4703(12)
_cell_measurement_reflns_used 6790
_cell_measurement_temperature 173(2)
_cell_measurement_theta_max 30.7307
_cell_measurement_theta_min 2.3432
_cell_volume 1837.1(2)
_computing_cell_refinement 'CrysAlis RED, Oxford Diffraction Ltd'
_computing_data_collection 'CrysAlis CCD, Oxford Diffraction Ltd'
_computing_data_reduction 'CrysAlis RED, Oxford Diffraction Ltd'
_computing_structure_refinement 'SHELXL-97 (Sheldrick, 1997)'
_computing_structure_solution 'SHELXS-97 (Sheldrick, 1990)'
_diffrn_ambient_temperature 173(2)
_diffrn_measured_fraction_theta_full 0.969
_diffrn_measured_fraction_theta_max 0.969
_diffrn_radiation_monochromator graphite
_diffrn_radiation_source 'fine-focus sealed tube'
_diffrn_radiation_type MoK\a
_diffrn_radiation_wavelength 0.71073
_diffrn_reflns_av_R_equivalents 0.0371
_diffrn_reflns_av_sigmaI/netI 0.0593
_diffrn_reflns_limit_h_max 9
_diffrn_reflns_limit_h_min -10
_diffrn_reflns_limit_k_max 16
_diffrn_reflns_limit_k_min -16
_diffrn_reflns_limit_l_max 21
_diffrn_reflns_limit_l_min -21
_diffrn_reflns_number 15859
_diffrn_reflns_theta_full 26.00
_diffrn_reflns_theta_max 26.00
_diffrn_reflns_theta_min 2.35
_exptl_absorpt_coefficient_mu 2.195
_exptl_absorpt_correction_T_max 1.00000
_exptl_absorpt_correction_T_min 0.80653
_exptl_absorpt_correction_type multi-scan
_exptl_absorpt_process_details
;
CrysAlis RED, Oxford Diffraction Ltd.,
Version 1.171.32.5 (release 08-05-2007 CrysAlis171 .NET)
Empirical absorption correction using spherical harmonics,
 implemented in SCALE3 ABSPACK scaling algorithm.
;
_exptl_crystal_colour colorless
_exptl_crystal_density_diffrn 2.104
_exptl_crystal_density_method 'not measured'
_exptl_crystal_description strip-like
_exptl_crystal_F_000 1124
_exptl_crystal_size_max 0.40
_exptl_crystal_size_mid 0.08
_exptl_crystal_size_min 0.07
_refine_diff_density_max 0.838
_refine_diff_density_min -0.658
_refine_diff_density_rms 0.112
_refine_ls_extinction_method none
_refine_ls_goodness_of_fit_ref 1.205
_refine_ls_hydrogen_treatment constr
_refine_ls_matrix_type full
_refine_ls_number_parameters 496
_refine_ls_number_reflns 7012
_refine_ls_number_restraints 0
_refine_ls_restrained_S_all 1.205
_refine_ls_R_factor_all 0.0617
_refine_ls_R_factor_gt 0.0343
_refine_ls_shift/su_max 0.024
_refine_ls_shift/su_mean 0.002
_refine_ls_structure_factor_coef Fsqd
_refine_ls_weighting_details 'calc w=1/[\s^2^(Fo^2^)+(0.0206P)^2^+0.0000P] where P=(Fo^2^+2Fc^2^)/3'
_refine_ls_weighting_scheme calc
_refine_ls_wR_factor_gt 0.0639
_refine_ls_wR_factor_ref 0.0678
_reflns_number_gt 4775
_reflns_number_total 7012
_reflns_threshold_expression >2sigma(I)
_cod_data_source_file c4dt03394a2.cif
_cod_data_source_block 2
_cod_depositor_comments
;
The following automatic conversions were performed:

'_symmetry_cell_setting' value 'Triclinic' changed to 'triclinic'
according to
/usr/data/users/saulius/crontab/automatic-downloads/rss-feeds/RSC/lib/dictionaries/cif_core.dic
dictionary named 'cif_core.dic' version 2.4.2 from 2011-04-26.

Automatic conversion script
Id: cif_fix_values 2935 2014-11-11 08:27:57Z andrius 

 Adding full bibliography for 7033415--7033423.cif.
;
_cod_original_cell_volume 1837.07(19)
_cod_original_sg_symbol_H-M P-1
_cod_database_code 7033416

loop_
_symmetry_equiv_pos_as_xyz
'x, y, z'
'-x, -y, -z'

loop_
_atom_site_label
_atom_site_type_symbol
_atom_site_fract_x
_atom_site_fract_y
_atom_site_fract_z
_atom_site_U_iso_or_equiv
_atom_site_adp_type
_atom_site_occupancy
_atom_site_symmetry_multiplicity
_atom_site_calc_flag
_atom_site_refinement_flags
Ag1 Ag 0.53655(4) 0.57764(3) 0.20387(2) 0.02803(10) Uani 1 1 d .
Ag2 Ag 0.49858(5) 0.66041(3) 0.35977(2) 0.03281(10) Uani 1 1 d .
Ag3 Ag 0.25762(5) 0.68512(3) 0.24251(2) 0.03624(11) Uani 1 1 d .
Ag4 Ag 0.87195(5) 0.72025(3) 0.26874(2) 0.03918(11) Uani 1 1 d .
N1 N 0.4607(5) 0.4098(3) 0.1500(2) 0.0287(9) Uani 1 1 d .
N2 N 0.6721(5) 0.5598(3) 0.0882(2) 0.0331(10) Uani 1 1 d .
C101 C 0.3482(6) 0.3396(4) 0.1796(3) 0.0358(12) Uani 1 1 d .
H10A H 0.2942 0.3620 0.2224 0.043 Uiso 1 1 calc R
C102 C 0.3095(8) 0.2347(4) 0.1486(3) 0.0519(16) Uani 1 1 d .
H10B H 0.2323 0.1869 0.1709 0.062 Uiso 1 1 calc R
C103 C 0.3859(9) 0.2020(5) 0.0847(4) 0.0644(19) Uani 1 1 d .
H10C H 0.3593 0.1319 0.0624 0.077 Uiso 1 1 calc R
C104 C 0.5027(8) 0.2737(4) 0.0538(3) 0.0509(16) Uani 1 1 d .
H10D H 0.5587 0.2521 0.0116 0.061 Uiso 1 1 calc R
C105 C 0.5363(6) 0.3795(4) 0.0867(3) 0.0319(12) Uani 1 1 d .
C201 C 0.7716(6) 0.6361(4) 0.0585(3) 0.0361(13) Uani 1 1 d .
H20A H 0.7865 0.7047 0.0835 0.043 Uiso 1 1 calc R
C202 C 0.8540(6) 0.6184(5) -0.0079(3) 0.0426(14) Uani 1 1 d .
H20B H 0.9225 0.6739 -0.0271 0.051 Uiso 1 1 calc R
C203 C 0.8328(7) 0.5181(5) -0.0445(3) 0.0456(14) Uani 1 1 d .
H20C H 0.8875 0.5037 -0.0890 0.055 Uiso 1 1 calc R
C204 C 0.7285(6) 0.4380(4) -0.0144(3) 0.0379(13) Uani 1 1 d .
H20D H 0.7097 0.3693 -0.0395 0.045 Uiso 1 1 calc R
C205 C 0.6534(6) 0.4603(4) 0.0522(3) 0.0269(11) Uani 1 1 d .
N3 N 0.5915(5) 0.7311(3) 0.4869(2) 0.0304(9) Uani 1 1 d .
N4 N 0.3464(5) 0.5629(3) 0.4401(2) 0.0322(10) Uani 1 1 d .
C301 C 0.7132(6) 0.8172(4) 0.5065(3) 0.0400(13) Uani 1 1 d .
H30A H 0.7686 0.8498 0.4676 0.048 Uiso 1 1 calc R
C302 C 0.7581(7) 0.8585(4) 0.5829(3) 0.0436(14) Uani 1 1 d .
H30B H 0.8441 0.9172 0.5954 0.052 Uiso 1 1 calc R
C303 C 0.6743(7) 0.8120(5) 0.6392(3) 0.0485(15) Uani 1 1 d .
H30C H 0.7025 0.8392 0.6909 0.058 Uiso 1 1 calc R
C304 C 0.5496(7) 0.7260(5) 0.6205(3) 0.0444(14) Uani 1 1 d .
H30D H 0.4907 0.6950 0.6591 0.053 Uiso 1 1 calc R
C305 C 0.5100(6) 0.6841(4) 0.5422(3) 0.0308(12) Uani 1 1 d .
C401 C 0.2271(6) 0.4789(4) 0.4155(3) 0.0413(14) Uani 1 1 d .
H40A H 0.2028 0.4620 0.3625 0.050 Uiso 1 1 calc R
C402 C 0.1371(7) 0.4153(4) 0.4630(3) 0.0449(14) Uani 1 1 d .
H40B H 0.0568 0.3563 0.4429 0.054 Uiso 1 1 calc R
C403 C 0.1717(7) 0.4431(4) 0.5428(3) 0.0436(14) Uani 1 1 d .
H40C H 0.1140 0.4027 0.5773 0.052 Uiso 1 1 calc R
C404 C 0.2912(7) 0.5306(4) 0.5694(3) 0.0426(14) Uani 1 1 d .
H40D H 0.3146 0.5501 0.6223 0.051 Uiso 1 1 calc R
C405 C 0.3781(6) 0.5906(4) 0.5174(3) 0.0306(12) Uani 1 1 d .
C1 C 0.5825(6) 0.7329(4) 0.2612(3) 0.0278(11) Uani 1 1 d .
C2 C 0.6277(6) 0.8256(4) 0.2535(3) 0.0325(12) Uani 1 1 d .
C3 C 0.6646(7) 0.9383(4) 0.2414(3) 0.0449(14) Uani 1 1 d .
C4 C 0.6727(8) 0.9473(5) 0.1545(3) 0.0581(17) Uani 1 1 d .
H4A H 0.5690 0.9116 0.1280 0.087 Uiso 1 1 calc R
H4B H 0.7595 0.9156 0.1340 0.087 Uiso 1 1 calc R
H4C H 0.6945 1.0202 0.1473 0.087 Uiso 1 1 calc R
C5 C 0.8309(7) 0.9939(4) 0.2842(4) 0.0619(18) Uani 1 1 d .
H5A H 0.8256 0.9868 0.3382 0.093 Uiso 1 1 calc R
H5B H 0.8533 1.0672 0.2781 0.093 Uiso 1 1 calc R
H5C H 0.9174 0.9625 0.2632 0.093 Uiso 1 1 calc R
C6 C 0.5256(8) 0.9864(5) 0.2771(4) 0.0654(19) Uani 1 1 d .
H6A H 0.4215 0.9512 0.2508 0.098 Uiso 1 1 calc R
H6B H 0.5459 1.0599 0.2718 0.098 Uiso 1 1 calc R
H6C H 0.5227 0.9781 0.3309 0.098 Uiso 1 1 calc R
O11 O 1.0160(5) 0.8182(3) 0.1770(2) 0.0499(10) Uani 1 1 d .
O12 O 1.2406(5) 0.7657(3) 0.1328(2) 0.0442(9) Uani 1 1 d .
C11 C 1.1320(6) 0.8188(4) 0.1346(3) 0.0331(12) Uani 1 1 d .
C12 C 1.1383(7) 0.8949(5) 0.0752(4) 0.0480(15) Uani 1 1 d .
F11 F 1.1410(7) 0.9904(3) 0.1072(3) 0.1159(17) Uani 1 1 d .
F12 F 1.2647(6) 0.9031(5) 0.0338(3) 0.136(2) Uani 1 1 d .
F13 F 1.0049(5) 0.8745(4) 0.0289(3) 0.1043(17) Uani 1 1 d .
O21 O 0.2546(5) 0.7803(4) 0.3639(2) 0.0728(15) Uani 1 1 d .
O22 O 0.0010(5) 0.7936(4) 0.3872(2) 0.0757(15) Uani 1 1 d .
C21 C 0.1490(7) 0.8060(4) 0.4017(3) 0.0358(12) Uani 1 1 d .
C22 C 0.2107(6) 0.8632(4) 0.4846(3) 0.0335(12) Uani 1 1 d .
F21 F 0.3666(4) 0.9093(3) 0.4904(2) 0.0601(9) Uani 1 1 d .
F22 F 0.1906(4) 0.7915(2) 0.53498(17) 0.0548(9) Uani 1 1 d .
F23 F 0.1231(4) 0.9328(2) 0.50981(17) 0.0520(9) Uani 1 1 d .
O31 O 0.8480(4) 0.5343(3) 0.2607(2) 0.0412(9) Uani 1 1 d .
O32 O 1.1058(4) 0.5131(3) 0.23293(19) 0.0360(8) Uani 1 1 d .
C31 C 0.9550(7) 0.4849(4) 0.2436(3) 0.0315(12) Uani 1 1 d .
C32 C 0.8943(6) 0.3623(4) 0.2302(3) 0.0341(12) Uani 1 1 d .
F31 F 0.9809(4) 0.3159(2) 0.2744(2) 0.0635(10) Uani 1 1 d .
F32 F 0.9073(4) 0.3237(3) 0.15761(18) 0.0610(9) Uani 1 1 d .
F33 F 0.7364(4) 0.3307(2) 0.24418(18) 0.0525(8) Uani 1 1 d .

loop_
_atom_site_aniso_label
_atom_site_aniso_U_11
_atom_site_aniso_U_22
_atom_site_aniso_U_33
_atom_site_aniso_U_23
_atom_site_aniso_U_13
_atom_site_aniso_U_12
Ag1 0.0272(2) 0.0288(2) 0.02614(19) -0.00193(16) 0.00330(16) 0.00465(16)
Ag2 0.0333(2) 0.0440(2) 0.02275(19) 0.00423(17) 0.00364(16) 0.01186(18)
Ag3 0.0340(2) 0.0405(2) 0.0341(2) 0.00257(18) -0.00072(18) 0.00953(18)
Ag4 0.0331(2) 0.0456(3) 0.0374(2) 0.00319(19) -0.00483(19) 0.00786(19)
N1 0.021(2) 0.030(2) 0.033(2) 0.0058(19) -0.0022(19) 0.0009(18)
N2 0.025(2) 0.046(3) 0.025(2) 0.001(2) 0.0037(18) 0.002(2)
C101 0.031(3) 0.042(3) 0.033(3) 0.006(3) 0.005(2) 0.003(2)
C102 0.068(4) 0.032(3) 0.048(4) 0.010(3) 0.001(3) -0.008(3)
C103 0.092(6) 0.030(3) 0.064(4) -0.002(3) 0.008(4) 0.003(3)
C104 0.074(5) 0.031(3) 0.044(3) -0.013(3) 0.006(3) 0.015(3)
C105 0.029(3) 0.041(3) 0.026(3) -0.004(2) 0.001(2) 0.014(2)
C201 0.032(3) 0.039(3) 0.029(3) -0.001(2) 0.002(2) -0.008(2)
C202 0.035(3) 0.062(4) 0.027(3) 0.009(3) 0.006(2) 0.000(3)
C203 0.045(4) 0.067(4) 0.024(3) 0.002(3) 0.003(3) 0.013(3)
C204 0.034(3) 0.051(3) 0.028(3) -0.001(3) -0.001(2) 0.011(3)
C205 0.021(3) 0.032(3) 0.023(2) -0.003(2) -0.006(2) 0.001(2)
N3 0.024(2) 0.041(2) 0.027(2) 0.0028(19) 0.0030(18) 0.0092(19)
N4 0.023(2) 0.040(3) 0.033(2) 0.007(2) -0.0004(19) 0.0044(19)
C301 0.034(3) 0.044(3) 0.042(3) 0.004(3) 0.006(3) 0.008(3)
C302 0.037(3) 0.051(4) 0.041(3) -0.002(3) -0.001(3) 0.012(3)
C303 0.053(4) 0.064(4) 0.029(3) -0.001(3) -0.002(3) 0.018(3)
C304 0.048(4) 0.057(4) 0.028(3) 0.002(3) 0.001(3) 0.013(3)
C305 0.031(3) 0.039(3) 0.028(3) 0.006(2) 0.004(2) 0.020(2)
C401 0.027(3) 0.053(4) 0.048(3) 0.019(3) 0.003(3) 0.009(3)
C402 0.034(3) 0.044(3) 0.064(4) 0.018(3) 0.010(3) 0.016(3)
C403 0.055(4) 0.040(3) 0.048(3) 0.021(3) 0.023(3) 0.025(3)
C404 0.050(4) 0.050(4) 0.037(3) 0.016(3) 0.012(3) 0.026(3)
C405 0.021(3) 0.044(3) 0.034(3) 0.012(2) 0.007(2) 0.017(2)
C1 0.027(3) 0.030(3) 0.024(2) -0.002(2) -0.003(2) 0.006(2)
C2 0.027(3) 0.035(3) 0.031(3) -0.006(2) 0.001(2) 0.003(2)
C3 0.049(4) 0.035(3) 0.052(3) 0.005(3) 0.010(3) 0.010(3)
C4 0.072(5) 0.045(4) 0.060(4) 0.023(3) 0.005(4) 0.009(3)
C5 0.059(4) 0.027(3) 0.087(5) -0.012(3) -0.001(4) -0.005(3)
C6 0.066(5) 0.035(3) 0.095(5) -0.007(3) 0.026(4) 0.017(3)
O11 0.045(3) 0.057(3) 0.052(2) 0.015(2) 0.013(2) 0.016(2)
O12 0.051(2) 0.044(2) 0.041(2) 0.0052(18) 0.0042(19) 0.0201(19)
C11 0.028(3) 0.031(3) 0.036(3) 0.003(2) -0.001(2) -0.001(2)
C12 0.036(4) 0.046(4) 0.063(4) 0.016(3) 0.010(3) 0.005(3)
F11 0.172(5) 0.040(2) 0.137(4) 0.031(3) 0.035(4) 0.008(3)
F12 0.115(4) 0.208(6) 0.155(5) 0.146(4) 0.096(4) 0.107(4)
F13 0.091(3) 0.108(4) 0.117(4) 0.076(3) -0.027(3) -0.004(3)
O21 0.052(3) 0.111(4) 0.055(3) -0.034(3) -0.009(2) 0.048(3)
O22 0.029(3) 0.147(5) 0.040(2) -0.028(3) -0.0044(19) 0.018(3)
C21 0.038(3) 0.037(3) 0.035(3) 0.005(2) 0.005(3) 0.012(3)
C22 0.028(3) 0.029(3) 0.040(3) -0.006(2) 0.000(2) 0.007(2)
F21 0.0229(18) 0.073(2) 0.070(2) -0.0121(19) -0.0006(16) -0.0103(15)
F22 0.075(3) 0.049(2) 0.0387(18) 0.0077(16) -0.0081(17) 0.0109(17)
F23 0.058(2) 0.0483(19) 0.0495(19) -0.0133(16) 0.0005(17) 0.0224(17)
O31 0.028(2) 0.046(2) 0.050(2) 0.0092(18) 0.0032(17) 0.0082(17)
O32 0.029(2) 0.033(2) 0.043(2) -0.0032(16) 0.0115(17) 0.0039(16)
C31 0.035(3) 0.036(3) 0.024(3) 0.001(2) -0.002(2) 0.011(3)
C32 0.021(3) 0.043(3) 0.034(3) 0.004(3) 0.008(2) -0.002(2)
F31 0.060(2) 0.046(2) 0.084(3) 0.0205(19) -0.018(2) 0.0080(16)
F32 0.068(2) 0.053(2) 0.050(2) -0.0135(17) 0.0192(18) -0.0058(17)
F33 0.0353(19) 0.052(2) 0.065(2) 0.0012(17) 0.0173(16) -0.0021(15)

loop_
_atom_type_symbol
_atom_type_description
_atom_type_scat_dispersion_real
_atom_type_scat_dispersion_imag
_atom_type_scat_source
C C 0.0033 0.0016 'International Tables Vol C Tables 4.2.6.8 and 6.1.1.4'
H H 0.0000 0.0000 'International Tables Vol C Tables 4.2.6.8 and 6.1.1.4'
N N 0.0061 0.0033 'International Tables Vol C Tables 4.2.6.8 and 6.1.1.4'
O O 0.0106 0.0060 'International Tables Vol C Tables 4.2.6.8 and 6.1.1.4'
F F 0.0171 0.0103 'International Tables Vol C Tables 4.2.6.8 and 6.1.1.4'
Ag Ag -0.8971 1.1015 'International Tables Vol C Tables 4.2.6.8 and 6.1.1.4'

loop_
_geom_angle_atom_site_label_1
_geom_angle_atom_site_label_2
_geom_angle_atom_site_label_3
_geom_angle
_geom_angle_site_symmetry_1
_geom_angle_site_symmetry_3
C1 Ag1 N1 173.39(17) . .
C1 Ag1 N2 113.75(17) . .
N1 Ag1 N2 72.28(15) . .
C1 Ag1 Ag2 48.20(13) . .
N1 Ag1 Ag2 126.86(11) . .
N2 Ag1 Ag2 156.17(10) . .
C1 Ag1 Ag3 59.01(13) . .
N1 Ag1 Ag3 115.31(10) . .
N2 Ag1 Ag3 129.91(10) . .
Ag2 Ag1 Ag3 59.497(13) . .
C1 Ag1 Ag4 51.73(12) . .
N1 Ag1 Ag4 133.49(10) . .
N2 Ag1 Ag4 84.15(9) . .
Ag2 Ag1 Ag4 72.215(15) . .
Ag3 Ag1 Ag4 110.625(16) . .
C1 Ag2 N4 163.46(15) . .
C1 Ag2 N3 123.69(16) . .
N4 Ag2 N3 71.60(14) . .
C1 Ag2 Ag1 47.21(12) . .
N4 Ag2 Ag1 121.96(10) . .
N3 Ag2 Ag1 154.79(10) . .
C1 Ag2 Ag3 60.63(12) . .
N4 Ag2 Ag3 104.13(9) . .
N3 Ag2 Ag3 138.73(9) . .
Ag1 Ag2 Ag3 62.750(14) . .
O12 Ag3 O32 115.01(12) 1_455 1_455
O12 Ag3 O21 119.80(15) 1_455 .
O32 Ag3 O21 112.91(16) 1_455 .
O12 Ag3 C1 96.02(14) 1_455 .
O32 Ag3 C1 122.49(13) 1_455 .
O21 Ag3 C1 87.16(14) . .
O12 Ag3 Ag2 140.76(10) 1_455 .
O32 Ag3 Ag2 95.06(8) 1_455 .
O21 Ag3 Ag2 63.68(9) . .
C1 Ag3 Ag2 45.04(10) . .
O12 Ag3 Ag1 99.77(9) 1_455 .
O32 Ag3 Ag1 82.87(8) 1_455 .
O21 Ag3 Ag1 120.44(9) . .
C1 Ag3 Ag1 43.26(10) . .
Ag2 Ag3 Ag1 57.753(12) . .
O12 Ag3 Ag4 85.37(10) 1_455 1_455
O32 Ag3 Ag4 77.72(8) 1_455 1_455
O21 Ag3 Ag4 71.43(10) . 1_455
C1 Ag3 Ag4 155.75(10) . 1_455
Ag2 Ag3 Ag4 127.239(17) . 1_455
Ag1 Ag3 Ag4 160.257(17) . 1_455
O22 Ag4 O11 105.95(16) 1_655 .
O22 Ag4 O31 106.84(16) 1_655 .
O11 Ag4 O31 121.35(13) . .
O22 Ag4 C1 111.94(15) 1_655 .
O11 Ag4 C1 109.17(14) . .
O31 Ag4 C1 101.62(14) . .
O22 Ag4 C2 103.70(15) 1_655 .
O11 Ag4 C2 88.13(14) . .
O31 Ag4 C2 127.95(13) . .
C1 Ag4 C2 26.86(14) . .
O22 Ag4 Ag1 137.98(12) 1_655 .
O11 Ag4 Ag1 113.94(9) . .
O31 Ag4 Ag1 62.87(8) . .
C1 Ag4 Ag1 42.65(11) . .
C2 Ag4 Ag1 66.12(10) . .
O22 Ag4 Ag3 79.08(10) 1_655 1_655
O11 Ag4 Ag3 64.94(9) . 1_655
O31 Ag4 Ag3 75.40(9) . 1_655
C1 Ag4 Ag3 168.90(10) . 1_655
C2 Ag4 Ag3 152.27(11) . 1_655
Ag1 Ag4 Ag3 129.477(16) . 1_655
C101 N1 C105 119.9(5) . .
C101 N1 Ag1 122.3(4) . .
C105 N1 Ag1 117.7(3) . .
C201 N2 C205 118.0(4) . .
C201 N2 Ag1 126.5(4) . .
C205 N2 Ag1 115.4(3) . .
N1 C101 C102 121.9(5) . .
C103 C102 C101 119.2(6) . .
C102 C103 C104 119.4(6) . .
C103 C104 C105 119.3(6) . .
N1 C105 C104 120.2(5) . .
N1 C105 C205 118.8(4) . .
C104 C105 C205 121.0(5) . .
N2 C201 C202 123.1(5) . .
C203 C202 C201 118.7(5) . .
C202 C203 C204 118.8(5) . .
C205 C204 C203 119.7(5) . .
N2 C205 C204 121.7(5) . .
N2 C205 C105 115.2(4) . .
C204 C205 C105 122.9(5) . .
C305 N3 C301 119.8(4) . .
C305 N3 Ag2 116.0(3) . .
C301 N3 Ag2 124.1(3) . .
C401 N4 C405 118.1(5) . .
C401 N4 Ag2 123.3(3) . .
C405 N4 Ag2 118.6(3) . .
N3 C301 C302 121.7(5) . .
C303 C302 C301 118.8(5) . .
C302 C303 C304 120.3(5) . .
C303 C304 C305 119.4(5) . .
N3 C305 C304 120.0(5) . .
N3 C305 C405 117.3(4) . .
C304 C305 C405 122.7(5) . .
N4 C401 C402 124.6(5) . .
C401 C402 C403 117.2(5) . .
C404 C403 C402 119.2(5) . .
C403 C404 C405 120.2(5) . .
N4 C405 C404 120.7(5) . .
N4 C405 C305 116.4(4) . .
C404 C405 C305 122.9(5) . .
C2 C1 Ag1 144.7(4) . .
C2 C1 Ag2 130.7(4) . .
Ag1 C1 Ag2 84.59(18) . .
C2 C1 Ag4 88.7(3) . .
Ag1 C1 Ag4 85.61(16) . .
Ag2 C1 Ag4 100.07(16) . .
C2 C1 Ag3 107.4(3) . .
Ag1 C1 Ag3 77.73(14) . .
Ag2 C1 Ag3 74.32(15) . .
Ag4 C1 Ag3 162.8(2) . .
C1 C2 C3 174.0(5) . .
C1 C2 Ag4 64.4(3) . .
C3 C2 Ag4 121.3(3) . .
C2 C3 C6 106.4(5) . .
C2 C3 C5 109.1(4) . .
C6 C3 C5 109.3(5) . .
C2 C3 C4 110.2(5) . .
C6 C3 C4 111.7(5) . .
C5 C3 C4 109.9(5) . .
C11 O11 Ag4 141.3(3) . .
C11 O12 Ag3 113.0(3) . 1_655
O11 C11 O12 129.7(5) . .
O11 C11 C12 113.7(5) . .
O12 C11 C12 116.6(5) . .
F12 C12 F13 108.3(6) . .
F12 C12 F11 105.0(5) . .
F13 C12 F11 102.0(5) . .
F12 C12 C11 115.3(5) . .
F13 C12 C11 113.0(5) . .
F11 C12 C11 112.2(5) . .
C21 O21 Ag3 134.4(4) . .
C21 O22 Ag4 123.6(4) . 1_455
O21 C21 O22 131.0(5) . .
O21 C21 C22 114.4(5) . .
O22 C21 C22 114.6(5) . .
F21 C22 F23 108.9(4) . .
F21 C22 F22 106.8(4) . .
F23 C22 F22 105.7(4) . .
F21 C22 C21 113.5(5) . .
F23 C22 C21 112.4(4) . .
F22 C22 C21 109.1(4) . .
C31 O31 Ag4 127.1(4) . .
C31 O32 Ag3 126.5(3) . 1_655
O31 C31 O32 132.6(5) . .
O31 C31 C32 115.2(5) . .
O32 C31 C32 112.2(4) . .
F32 C32 F31 107.6(4) . .
F32 C32 F33 105.7(4) . .
F31 C32 F33 107.0(4) . .
F32 C32 C31 111.2(4) . .
F31 C32 C31 111.9(4) . .
F33 C32 C31 113.1(4) . .

loop_
_geom_bond_atom_site_label_1
_geom_bond_atom_site_label_2
_geom_bond_distance
_geom_bond_site_symmetry_2
Ag1 C1 2.104(5) .
Ag1 N1 2.232(4) .
Ag1 N2 2.353(4) .
Ag1 Ag2 2.8543(5) .
Ag1 Ag3 3.0003(6) .
Ag1 Ag4 3.0963(6) .
Ag2 C1 2.137(5) .
Ag2 N4 2.255(4) .
Ag2 N3 2.336(4) .
Ag2 Ag3 2.9078(5) .
Ag3 O12 2.317(3) 1_455
Ag3 O32 2.324(3) 1_455
Ag3 O21 2.325(4) .
Ag3 C1 2.632(5) .
Ag3 Ag4 3.3594(6) 1_455
Ag4 O22 2.296(4) 1_655
Ag4 O11 2.376(4) .
Ag4 O31 2.390(4) .
Ag4 C1 2.438(5) .
Ag4 C2 2.702(5) .
Ag4 Ag3 3.3594(6) 1_655
N1 C101 1.333(6) .
N1 C105 1.346(6) .
N2 C201 1.329(6) .
N2 C205 1.351(6) .
C101 C102 1.379(7) .
C102 C103 1.368(9) .
C103 C104 1.376(9) .
C104 C105 1.399(7) .
C105 C205 1.482(7) .
C201 C202 1.384(7) .
C202 C203 1.362(8) .
C203 C204 1.384(8) .
C204 C205 1.366(7) .
N3 C305 1.336(6) .
N3 C301 1.346(6) .
N4 C401 1.332(6) .
N4 C405 1.356(6) .
C301 C302 1.384(7) .
C302 C303 1.357(8) .
C303 C304 1.358(8) .
C304 C305 1.410(7) .
C305 C405 1.470(7) .
C401 C402 1.376(8) .
C402 C403 1.400(7) .
C403 C404 1.368(8) .
C404 C405 1.397(7) .
C1 C2 1.221(6) .
C2 C3 1.488(7) .
C3 C6 1.538(8) .
C3 C5 1.538(8) .
C3 C4 1.540(8) .
O11 C11 1.231(6) .
O12 C11 1.246(6) .
O12 Ag3 2.316(3) 1_655
C11 C12 1.523(8) .
C12 F12 1.287(7) .
C12 F13 1.309(6) .
C12 F11 1.300(7) .
O21 C21 1.192(6) .
O22 C21 1.216(6) .
O22 Ag4 2.296(4) 1_455
C21 C22 1.561(7) .
C22 F21 1.301(5) .
C22 F23 1.323(5) .
C22 F22 1.356(6) .
O31 C31 1.226(6) .
O32 C31 1.253(6) .
O32 Ag3 2.324(3) 1_655
C31 C32 1.566(7) .
C32 F32 1.320(6) .
C32 F31 1.321(5) .
C32 F33 1.328(5) .
